data_7707190
loop_
_publ_author_name
'Yang, Can'
'Liu, Xian'
'Teng, Chunlin'
'Wu, Qi'
'Liang, Fei'

_publ_section_title
;
 Syntheses, structure and properties of a new series of organic-inorganic
 Hg-based halides: adjusting halogens resulted in huge performance
 mutations.
;
_journal_issue 22
_journal_name_full 'Dalton transactions (Cambridge, England : 2003)'
_journal_page_first 7563
_journal_page_last 7570
_journal_paper_doi 10.1039/d1dt01085a
_journal_volume 50
_journal_year 2021
_chemical_formula_moiety 'Br Hg I2, 2(C2 H6 N0.5)'
_chemical_formula_sum 'C4 H12 Br Hg I2 N'
_chemical_formula_weight 608.45
_space_group_crystal_system orthorhombic
_space_group_IT_number 26
_space_group_name_Hall 'P 2c -2'
_space_group_name_H-M_alt 'P m c 21'
_atom_sites_solution_hydrogens geom
_atom_sites_solution_primary dual
_audit_creation_date 2021-01-12
_audit_creation_method
;
Olex2 1.3
(compiled 2020.07.31 svn.rc2a77460 for OlexSys, GUI svn.r6145)
;
_audit_update_record
;
2021-03-08 deposited with the CCDC.	2021-04-23 downloaded from the CCDC.
;
_cell_angle_alpha 90
_cell_angle_beta 90
_cell_angle_gamma 90
_cell_formula_units_Z 4
_cell_length_a 8.3711(2)
_cell_length_b 9.4395(2)
_cell_length_c 16.1734(4)
_cell_measurement_reflns_used 8404
_cell_measurement_temperature 293(2)
_cell_measurement_theta_max 22.8220
_cell_measurement_theta_min 2.1550
_cell_volume 1278.01(5)
_computing_molecular_graphics 'Olex2 1.3 (Dolomanov et al., 2009)'
_computing_publication_material 'Olex2 1.3 (Dolomanov et al., 2009)'
_computing_structure_refinement 'SHELXL 2018/3 (Sheldrick, 2015)'
_computing_structure_solution 'SHELXT 2018/2 (Sheldrick, 2018)'
_diffrn_ambient_temperature 293(2)
_diffrn_measured_fraction_theta_full 1.000
_diffrn_measured_fraction_theta_max 0.984
_diffrn_measurement_device_type 'Bruker APEX-II CCD'
_diffrn_measurement_method '\f and \w scans'
_diffrn_radiation_type MoK\a
_diffrn_radiation_wavelength 0.71073
_diffrn_reflns_av_R_equivalents 0.0332
_diffrn_reflns_av_unetI/netI 0.0352
_diffrn_reflns_Laue_measured_fraction_full 1.000
_diffrn_reflns_Laue_measured_fraction_max 0.984
_diffrn_reflns_limit_h_max 11
_diffrn_reflns_limit_h_min -11
_diffrn_reflns_limit_k_max 13
_diffrn_reflns_limit_k_min -13
_diffrn_reflns_limit_l_max 22
_diffrn_reflns_limit_l_min -22
_diffrn_reflns_number 24323
_diffrn_reflns_point_group_measured_fraction_full 1.000
_diffrn_reflns_point_group_measured_fraction_max 0.970
_diffrn_reflns_theta_full 25.242
_diffrn_reflns_theta_max 30.486
_diffrn_reflns_theta_min 2.158
_diffrn_standards_number 0
_exptl_absorpt_coefficient_mu 19.948
_exptl_absorpt_correction_T_max 1.00000
_exptl_absorpt_correction_T_min 0.50337
_exptl_absorpt_correction_type multi-scan
_exptl_crystal_colour 'clear yellowish green'
_exptl_crystal_colour_lustre clear
_exptl_crystal_colour_modifier yellowish
_exptl_crystal_colour_primary green
_exptl_crystal_density_diffrn 3.162
_exptl_crystal_description needle
_exptl_crystal_F_000 1056
_exptl_crystal_size_max 0.14
_exptl_crystal_size_mid 0.13
_exptl_crystal_size_min 0.1
_refine_diff_density_max 3.575
_refine_diff_density_min -1.348
_refine_diff_density_rms 0.330
_refine_ls_abs_structure_details
;
 Flack x determined using 912 quotients [(I+)-(I-)]/[(I+)+(I-)]
 (Parsons, Flack and Wagner, Acta Cryst. B69 (2013) 249-259).
;
_refine_ls_abs_structure_Flack 0.463(5)
_refine_ls_extinction_method none
_refine_ls_goodness_of_fit_ref 1.103
_refine_ls_hydrogen_treatment constr
_refine_ls_matrix_type full
_refine_ls_number_parameters 100
_refine_ls_number_reflns 4013
_refine_ls_number_restraints 131
_refine_ls_restrained_S_all 1.088
_refine_ls_R_factor_all 0.1229
_refine_ls_R_factor_gt 0.0836
_refine_ls_shift/su_max 0.000
_refine_ls_shift/su_mean 0.000
_refine_ls_structure_factor_coef Fsqd
_refine_ls_weighting_details 'w=1/[\s^2^(Fo^2^)+(0.1220P)^2^+8.4251P] where P=(Fo^2^+2Fc^2^)/3'
_refine_ls_weighting_scheme calc
_refine_ls_wR_factor_gt 0.2083
_refine_ls_wR_factor_ref 0.2316
_reflns_Friedel_coverage 0.908
_reflns_Friedel_fraction_full 1.000
_reflns_Friedel_fraction_max 0.955
_reflns_number_gt 2704
_reflns_number_total 4013
_reflns_threshold_expression 'I > 2\s(I)'
_cod_data_source_file d1dt01085a2.cif
_cod_data_source_block 1
_cod_depositor_comments 'Adding full bibliography for 7707190--7707192.cif.'
_cod_database_code 7707190
_shelx_shelxl_version_number 2018/3
_shelx_space_group_comment
;
The symmetry employed for this shelxl refinement is uniquely defined
by the following loop, which should always be used as a source of
symmetry information in preference to the above space-group names.
They are only intended as comments.
;
_shelx_estimated_absorpt_t_max 0.240
_shelx_estimated_absorpt_t_min 0.167
_olex2_refinement_description
;
1. Fixed Uiso
 At 1.5 times of:
  All C(H,H,H) groups
2. Restrained distances
 N2-C6 = N2-C5 = N2-C4 = N1-C2 = N1-C3 = N1-C1
 1.48 with sigma of 0.01
 C6-C4 = C4-C4_$1
 2.5 with sigma of 0.02
 C5-C6 = C6-C4
 2.5 with sigma of 0.01
3. Rigid bond restraints
 N1, N2
 with sigma for 1-2 distances of 0.001 and sigma for 1-3 distances of 0.001
4. Uiso/Uaniso restraints and constraints
N1 \\sim N2 \\sim C5 \\sim C1 \\sim C3 \\sim C4 \\sim C2 \\sim C6: within 2A
with sigma of 0.01 and sigma for terminal atoms of 0.02 within 2A
Uanis(N2) \\sim Ueq, Uanis(N1) \\sim Ueq: with sigma of 0.001 and sigma for
terminal atoms of 0.001
Uanis(N1) \\sim Ueq, Uanis(N2) \\sim Ueq, Uanis(C5) \\sim Ueq, Uanis(C1) \\sim
Ueq, Uanis(C3) \\sim Ueq, Uanis(C4) \\sim Ueq, Uanis(C2) \\sim Ueq, Uanis(C6)
\\sim Ueq: with sigma of 0.01 and sigma for terminal atoms of 0.02
5. Rigid body (RIGU) restrains
 C3
 with sigma for 1-2 distances of 0.001 and sigma for 1-3 distances of 0.001
 N1, N2, C5, C1, C3, C4, C2, C6
 with sigma for 1-2 distances of 0.01 and sigma for 1-3 distances of 0.01
6. Others
 Fixed Sof: H5B(0.5) H5C(0.5) H1A(0.5) H1B(0.5) H1C(0.5) H2B(0.5) H2C(0.5)
 H6B(0.5) H6C(0.5)
7.a Me refined with riding coordinates:
 C5(H5A,H5B,H5C), C1(H1A,H1B,H1C), C3(H3A,H3B,H3C), C4(H4A,H4B,H4C), C2(H2A,
 H2B,H2C), C6(H6A,H6B,H6C)
;
_olex2_submission_special_instructions 'No special instructions were received'

loop_
_space_group_symop_operation_xyz
'x, y, z'
'-x, -y, z+1/2'
'x, -y, z+1/2'
'-x, y, z'

loop_
_atom_site_label
_atom_site_type_symbol
_atom_site_fract_x
_atom_site_fract_y
_atom_site_fract_z
_atom_site_U_iso_or_equiv
_atom_site_adp_type
_atom_site_occupancy
_atom_site_site_symmetry_order
_atom_site_calc_flag
_atom_site_refinement_flags_posn
_atom_site_refinement_flags_adp
_atom_site_refinement_flags_occupancy
_atom_site_disorder_assembly
_atom_site_disorder_group
Hg2 Hg 1.000000 0.2636(2) 0.63760(14) 0.0720(6) Uani 1 2 d S T P . .
Hg1 Hg 0.500000 0.1535(2) 0.59165(14) 0.0731(6) Uani 1 2 d S T P . .
I1 I 0.500000 -0.0590(4) 0.4816(2) 0.0783(9) Uani 1 2 d S T P . .
Br2 Br 1.000000 0.2366(4) 0.4744(2) 0.0497(8) Uani 1 2 d S T P . .
I2 I 0.7467(3) 0.1064(3) 0.71067(19) 0.0930(9) Uani 1 1 d . . . . .
Br1 Br 0.500000 0.4222(4) 0.5498(3) 0.0612(10) Uani 1 2 d S T P . .
I3 I 1.000000 0.5053(5) 0.7228(3) 0.0990(12) Uani 1 2 d S T P . .
N1 N 0.500000 0.325(4) 0.284(2) 0.082(8) Uani 1 2 d DS TU P . .
N2 N 1.000000 0.729(4) 0.474(2) 0.092(9) Uani 1 2 d DS TU P . .
C5 C 1.000000 0.817(6) 0.549(2) 0.091(11) Uani 1 2 d DS TU P . .
H5A H 1.000000 0.756769 0.596716 0.136 Uiso 0.5 1 calc R U P A -1
H5B H 1.093636 0.875563 0.549395 0.136 Uiso 0.5 1 calc R U P A -1
H5C H 0.906364 0.875563 0.549395 0.136 Uiso 0.5 1 calc R U P A -1
C1 C 0.500000 0.275(6) 0.197(3) 0.085(11) Uani 1 2 d DS TU P . .
H1A H 0.590689 0.313425 0.168882 0.128 Uiso 0.5 1 calc R U P B -1
H1B H 0.505639 0.173148 0.196350 0.128 Uiso 0.5 1 calc R U P B -1
H1C H 0.403672 0.305213 0.170490 0.128 Uiso 0.5 1 calc R U P B -1
C3 C 0.639(5) 0.266(5) 0.330(3) 0.098(10) Uani 1 1 d D U . . .
H3A H 0.636680 0.299987 0.385677 0.147 Uiso 1 1 calc R U . . .
H3B H 0.633838 0.164892 0.329319 0.147 Uiso 1 1 calc R U . . .
H3C H 0.735806 0.296957 0.303459 0.147 Uiso 1 1 calc R U . . .
C4 C 0.8518(15) 0.646(4) 0.489(2) 0.101(10) Uani 1 1 d D U . . .
H4A H 0.833952 0.581365 0.444479 0.151 Uiso 1 1 calc R U . . .
H4B H 0.863158 0.593794 0.539947 0.151 Uiso 1 1 calc R U . . .
H4C H 0.762608 0.709517 0.493849 0.151 Uiso 1 1 calc R U . . .
C2 C 0.500000 0.478(4) 0.305(5) 0.099(12) Uani 1 2 d DS TU P . .
H2A H 0.500000 0.488662 0.364317 0.149 Uiso 0.5 1 calc R U P C -1
H2B H 0.593636 0.521857 0.282640 0.149 Uiso 0.5 1 calc R U P C -1
H2C H 0.406364 0.521857 0.282640 0.149 Uiso 0.5 1 calc R U P C -1
C6 C 1.000000 0.808(6) 0.394(2) 0.114(13) Uani 1 2 d DS TU P . .
H6A H 1.000000 0.741683 0.349163 0.171 Uiso 0.5 1 calc R U P D -1
H6B H 0.906364 0.866059 0.391317 0.171 Uiso 0.5 1 calc R U P D -1
H6C H 1.093636 0.866059 0.391317 0.171 Uiso 0.5 1 calc R U P D -1

loop_
_atom_site_aniso_label
_atom_site_aniso_U_11
_atom_site_aniso_U_22
_atom_site_aniso_U_33
_atom_site_aniso_U_23
_atom_site_aniso_U_13
_atom_site_aniso_U_12
Hg2 0.0908(13) 0.0615(10) 0.0638(10) -0.0029(9) 0.000 0.000
Hg1 0.0958(13) 0.0576(9) 0.0658(10) -0.0037(8) 0.000 0.000
I1 0.083(2) 0.0665(17) 0.085(2) -0.0129(17) 0.000 0.000
Br2 0.068(2) 0.0384(16) 0.0428(17) -0.0009(14) 0.000 0.000
I2 0.0688(13) 0.122(2) 0.0881(16) 0.0299(16) -0.0193(12) -0.0344(15)
Br1 0.092(3) 0.0421(18) 0.0498(19) -0.0071(16) 0.000 0.000
I3 0.125(3) 0.072(2) 0.100(3) -0.008(2) 0.000 0.000
N1 0.082(8) 0.082(8) 0.082(8) 0.0000(14) 0.000 0.000
N2 0.092(9) 0.092(9) 0.092(9) 0.0001(14) 0.000 0.000
C5 0.103(19) 0.085(18) 0.083(17) 0.000(15) 0.000 0.000
C1 0.089(19) 0.082(18) 0.085(16) -0.002(15) 0.000 0.000
C3 0.101(17) 0.102(17) 0.091(17) -0.002(14) -0.007(14) 0.011(15)
C4 0.099(17) 0.093(16) 0.110(18) -0.009(15) -0.010(15) -0.008(14)
C2 0.106(19) 0.082(17) 0.11(2) -0.001(16) 0.000 0.000
C6 0.12(2) 0.12(2) 0.107(18) 0.007(16) 0.000 0.000

loop_
_atom_type_symbol
_atom_type_description
_atom_type_scat_dispersion_real
_atom_type_scat_dispersion_imag
_atom_type_scat_source
C C 0.0033 0.0016 'International Tables Vol C Tables 4.2.6.8 and 6.1.1.4'
H H 0.0000 0.0000 'International Tables Vol C Tables 4.2.6.8 and 6.1.1.4'
Br Br -0.2901 2.4595 'International Tables Vol C Tables 4.2.6.8 and 6.1.1.4'
Hg Hg -2.3894 9.2266 'International Tables Vol C Tables 4.2.6.8 and 6.1.1.4'
I I -0.4742 1.8119 'International Tables Vol C Tables 4.2.6.8 and 6.1.1.4'
N N 0.0061 0.0033 'International Tables Vol C Tables 4.2.6.8 and 6.1.1.4'

loop_
_geom_angle_atom_site_label_1
_geom_angle_atom_site_label_2
_geom_angle_atom_site_label_3
_geom_angle
_geom_angle_site_symmetry_1
_geom_angle_site_symmetry_3
_geom_angle_publ_flag
Br2 Hg2 I2 111.32(9) . 4_755 ?
Br2 Hg2 I2 111.32(9) . . ?
Br2 Hg2 I3 126.62(15) . . ?
I2 Hg2 I2 96.36(13) . 4_755 ?
I3 Hg2 I2 103.40(11) . . ?
I3 Hg2 I2 103.40(11) . 4_755 ?
I1 Hg1 I2 109.31(10) . . ?
I1 Hg1 I2 109.31(10) . 4_655 ?
I2 Hg1 I2 92.55(12) . 4_655 ?
Br1 Hg1 I1 123.47(14) . . ?
Br1 Hg1 I2 108.91(10) . . ?
Br1 Hg1 I2 108.91(10) . 4_655 ?
Hg2 I2 Hg1 100.23(9) . . ?
C1 N1 C3 111(3) . 4_655 ?
C1 N1 C3 111(3) . . ?
C1 N1 C2 122(5) . . ?
C3 N1 C3 103(5) 4_655 . ?
C3 N1 C2 104(3) . . ?
C3 N1 C2 104(3) 4_655 . ?
C5 N2 C4 99(2) . . ?
C5 N2 C4 99(2) . 4_755 ?
C5 N2 C6 115.5(15) . . ?
C4 N2 C4 113(2) . 4_755 ?
C6 N2 C4 114.3(11) . . ?
C6 N2 C4 114.3(11) . 4_755 ?
N2 C5 H5A 109.5 . . ?
N2 C5 H5B 109.5 . . ?
N2 C5 H5C 109.5 . . ?
H5A C5 H5B 109.5 . . ?
H5A C5 H5C 109.5 . . ?
H5B C5 H5C 109.5 . . ?
N1 C1 H1A 109.5 . . ?
N1 C1 H1B 109.5 . . ?
N1 C1 H1C 109.5 . . ?
H1A C1 H1B 109.5 . . ?
H1A C1 H1C 109.5 . . ?
H1B C1 H1C 109.5 . . ?
N1 C3 H3A 109.5 . . ?
N1 C3 H3B 109.5 . . ?
N1 C3 H3C 109.5 . . ?
H3A C3 H3B 109.5 . . ?
H3A C3 H3C 109.5 . . ?
H3B C3 H3C 109.5 . . ?
N2 C4 H4A 109.5 . . ?
N2 C4 H4B 109.5 . . ?
N2 C4 H4C 109.5 . . ?
H4A C4 H4B 109.5 . . ?
H4A C4 H4C 109.5 . . ?
H4B C4 H4C 109.5 . . ?
N1 C2 H2A 109.5 . . ?
N1 C2 H2B 109.5 . . ?
N1 C2 H2C 109.5 . . ?
H2A C2 H2B 109.5 . . ?
H2A C2 H2C 109.5 . . ?
H2B C2 H2C 109.5 . . ?
N2 C6 H6A 109.5 . . ?
N2 C6 H6B 109.5 . . ?
N2 C6 H6C 109.5 . . ?
H6A C6 H6B 109.5 . . ?
H6A C6 H6C 109.5 . . ?
H6B C6 H6C 109.5 . . ?

loop_
_geom_bond_atom_site_label_1
_geom_bond_atom_site_label_2
_geom_bond_distance
_geom_bond_site_symmetry_2
_geom_bond_publ_flag
Hg2 Br2 2.651(4) . ?
Hg2 I2 2.845(3) 4_755 ?
Hg2 I2 2.845(3) . ?
Hg2 I3 2.666(5) . ?
Hg1 I1 2.682(4) . ?
Hg1 I2 2.858(3) . ?
Hg1 I2 2.858(3) 4_655 ?
Hg1 Br1 2.625(4) . ?
N1 C1 1.480(14) . ?
N1 C3 1.481(14) . ?
N1 C3 1.481(14) 4_655 ?
N1 C2 1.486(14) . ?
N2 C5 1.474(14) . ?
N2 C4 1.489(12) . ?
N2 C4 1.489(12) 4_755 ?
N2 C6 1.481(13) . ?
C5 H5A 0.9600 . ?
C5 H5B 0.9600 . ?
C5 H5C 0.9600 . ?
C1 H1A 0.9600 . ?
C1 H1B 0.9600 . ?
C1 H1C 0.9600 . ?
C3 H3A 0.9600 . ?
C3 H3B 0.9600 . ?
C3 H3C 0.9600 . ?
C4 H4A 0.9600 . ?
C4 H4B 0.9600 . ?
C4 H4C 0.9600 . ?
C2 H2A 0.9600 . ?
C2 H2B 0.9600 . ?
C2 H2C 0.9600 . ?
C6 H6A 0.9600 . ?
C6 H6B 0.9600 . ?
C6 H6C 0.9600 . ?
